data_4080074
loop_
_publ_author_name
'Tanabe, Makoto'
'Takahashi, Atsushi'
'Fukuta, Tomoko'
'Osakada, Kohtaro'

_publ_section_title
;
 Nickel-Catalyzed Cyclopolymerization of Hexyl- and Phenylsilanes
;
_journal_issue 4
_journal_name_full Organometallics
_journal_page_first 1037
_journal_paper_doi 10.1021/om301052f
_journal_volume 32
_journal_year 2013
_chemical_formula_moiety 'C54 H48 P2 Pd Si4'
_chemical_formula_sum 'C54 H48 P2 Pd Si4'
_chemical_formula_weight 977.66
_space_group_IT_number 86
_symmetry_cell_setting tetragonal
_symmetry_Int_Tables_number 86
_symmetry_space_group_name_Hall '-P 4bc'
_symmetry_space_group_name_H-M 'P 42/n :2'
_atom_sites_solution_hydrogens geom
_atom_sites_solution_primary direct
_atom_sites_solution_secondary difmap
_cell_angle_alpha 90.0000
_cell_angle_beta 90.0000
_cell_angle_gamma 90.0000
_cell_formula_units_Z 4
_cell_length_a 14.447(3)
_cell_length_b 14.447(3)
_cell_length_c 22.606(5)
_cell_measurement_reflns_used 12286
_cell_measurement_temperature 113
_cell_measurement_theta_max 27.48
_cell_measurement_theta_min 3.28
_cell_volume 4718.2(17)
_computing_cell_refinement CrystalClear
_computing_data_collection 'CrystalClear (Rigaku/MSC Inc., 2006)'
_computing_data_reduction CrystalClear
_computing_molecular_graphics 'CrystalStructure 4.0'
_computing_publication_material 'CrystalStructure 4.0 (Rigaku, 2010)'
_computing_structure_refinement 'SHELXL97 (Sheldrick, 2008)'
_computing_structure_solution 'Il Milione (Burla, et al., 2007)'
_diffrn_ambient_temperature 113
_diffrn_detector_area_resol_mean 7.314
_diffrn_measured_fraction_theta_full 0.998
_diffrn_measured_fraction_theta_max 0.998
_diffrn_measurement_device_type 'Rigaku Saturn70'
_diffrn_measurement_method \w
_diffrn_radiation_type 'Mo K\a'
_diffrn_radiation_wavelength 0.71070
_diffrn_reflns_av_R_equivalents 0.0503
_diffrn_reflns_limit_h_max 18
_diffrn_reflns_limit_h_min -17
_diffrn_reflns_limit_k_max 18
_diffrn_reflns_limit_k_min -18
_diffrn_reflns_limit_l_max 23
_diffrn_reflns_limit_l_min -29
_diffrn_reflns_number 38324
_diffrn_reflns_theta_full 27.48
_diffrn_reflns_theta_max 27.47
_diffrn_standards_number 0
_exptl_absorpt_coefficient_mu 0.600
_exptl_absorpt_correction_T_max 0.965
_exptl_absorpt_correction_T_min 0.809
_exptl_absorpt_correction_type multi-scan
_exptl_absorpt_process_details 'REQAB (Rigaku, 1998)'
_exptl_crystal_colour colorless
_exptl_crystal_density_diffrn 1.376
_exptl_crystal_density_method 'not measured'
_exptl_crystal_description prism
_exptl_crystal_F_000 2016.00
_exptl_crystal_size_max 0.150
_exptl_crystal_size_mid 0.080
_exptl_crystal_size_min 0.060
_refine_diff_density_max 1.050
_refine_diff_density_min -0.590
_refine_ls_extinction_method none
_refine_ls_goodness_of_fit_ref 1.122
_refine_ls_hydrogen_treatment constr
_refine_ls_number_parameters 278
_refine_ls_number_reflns 5402
_refine_ls_number_restraints 0
_refine_ls_R_factor_gt 0.0439
_refine_ls_shift/su_max 0.001
_refine_ls_structure_factor_coef Fsqd
_refine_ls_weighting_details 'w = 1/[\s^2^(Fo^2^)+(0.0480P)^2^+3.5649P] where P=(Fo^2^+2Fc^2^)/3'
_refine_ls_weighting_scheme calc
_refine_ls_wR_factor_ref 0.1097
_reflns_number_gt 4422
_reflns_number_total 5402
_reflns_threshold_expression F^2^>2.0\s(F^2^)
_cod_data_source_file om301052f_si_002.cif
_cod_data_source_block '__complex1'
_cod_original_cell_volume 4718.2(15)
_cod_original_sg_symbol_H-M 'P 42/n'
_cod_database_code 4080074

loop_
_symmetry_equiv_pos_site_id
_symmetry_equiv_pos_as_xyz
1 +X,+Y,+Z
2 -Y,1/2+X,1/2+Z
3 1/2-X,1/2-Y,+Z
4 1/2+Y,-X,1/2+Z
5 -X,-Y,-Z
6 +Y,1/2-X,1/2-Z
7 1/2+X,1/2+Y,-Z
8 1/2-Y,+X,1/2-Z

loop_
_atom_site_label
_atom_site_type_symbol
_atom_site_fract_x
_atom_site_fract_y
_atom_site_fract_z
_atom_site_U_iso_or_equiv
_atom_site_adp_type
_atom_site_occupancy
_atom_site_symmetry_multiplicity
_atom_site_calc_flag
_atom_site_refinement_flags
Pd1 Pd 0.2500 0.7500 0.247500(11) 0.01577(9) Uani 1.0 4 d .
P1 P 0.17503(4) 0.67042(5) 0.17048(3) 0.01917(15) Uani 1.0 8 d .
Si1 Si 0.17537(5) 0.66923(5) 0.32476(3) 0.01677(15) Uani 1.0 8 d .
Si2 Si 0.21466(5) 0.67628(5) 0.42669(3) 0.02131(16) Uani 1.0 8 d .
C1 C 0.05719(18) 0.72420(19) 0.32665(11) 0.0225(6) Uani 1.0 8 d .
C2 C -0.01248(18) 0.6570(2) 0.31642(12) 0.0271(6) Uani 1.0 8 d .
C3 C -0.1050(2) 0.6851(3) 0.31713(15) 0.0422(8) Uani 1.0 8 d .
C4 C -0.1269(3) 0.7768(3) 0.32656(18) 0.0540(10) Uani 1.0 8 d .
C5 C -0.0594(3) 0.8428(3) 0.33477(15) 0.0443(9) Uani 1.0 8 d .
C6 C 0.0327(2) 0.8165(2) 0.33378(12) 0.0285(6) Uani 1.0 8 d .
C7 C 0.12042(18) 0.55263(18) 0.31115(11) 0.0222(6) Uani 1.0 8 d .
C8 C 0.02332(18) 0.5625(2) 0.30558(11) 0.0253(6) Uani 1.0 8 d .
C9 C -0.0309(3) 0.4866(3) 0.28922(13) 0.0344(7) Uani 1.0 8 d .
C10 C 0.0095(3) 0.4012(3) 0.27968(14) 0.0403(8) Uani 1.0 8 d .
C11 C 0.1035(3) 0.3896(2) 0.28738(13) 0.0374(8) Uani 1.0 8 d .
C12 C 0.1593(2) 0.46507(19) 0.30327(12) 0.0296(6) Uani 1.0 8 d .
C13 C 0.11100(17) 0.65825(18) 0.47582(11) 0.0220(6) Uani 1.0 8 d .
C14 C 0.12495(18) 0.57807(18) 0.51042(11) 0.0220(6) Uani 1.0 8 d .
C15 C 0.05902(19) 0.5512(2) 0.55215(12) 0.0274(6) Uani 1.0 8 d .
C16 C -0.0203(2) 0.6042(3) 0.55960(12) 0.0322(7) Uani 1.0 8 d .
C17 C -0.03473(19) 0.6829(2) 0.52519(13) 0.0302(7) Uani 1.0 8 d .
C18 C 0.03052(18) 0.7096(2) 0.48318(12) 0.0262(6) Uani 1.0 8 d .
C19 C 0.27523(19) 0.57257(18) 0.45999(11) 0.0242(6) Uani 1.0 8 d .
C20 C 0.21352(19) 0.52877(19) 0.49974(10) 0.0232(6) Uani 1.0 8 d .
C21 C 0.2385(2) 0.44502(19) 0.52684(12) 0.0299(6) Uani 1.0 8 d .
C22 C 0.3247(3) 0.4065(2) 0.51641(13) 0.0351(7) Uani 1.0 8 d .
C23 C 0.3868(3) 0.4507(3) 0.47920(15) 0.0387(8) Uani 1.0 8 d .
C24 C 0.3622(2) 0.5326(2) 0.45093(13) 0.0321(7) Uani 1.0 8 d .
C25 C 0.06031(18) 0.7199(2) 0.16092(12) 0.0269(6) Uani 1.0 8 d .
C26 C 0.1538(3) 0.54733(19) 0.16045(12) 0.0308(7) Uani 1.0 8 d .
C27 C 0.23396(19) 0.6995(2) 0.10090(11) 0.0266(6) Uani 1.0 8 d .
H1 H -0.1528 0.6409 0.3111 0.0506 Uiso 1.0 8 calc R
H2 H -0.1901 0.7949 0.3274 0.0647 Uiso 1.0 8 calc R
H3 H -0.0758 0.9057 0.3411 0.0531 Uiso 1.0 8 calc R
H4 H 0.0797 0.8620 0.3380 0.0342 Uiso 1.0 8 calc R
H5 H -0.0958 0.4938 0.2846 0.0413 Uiso 1.0 8 calc R
H6 H -0.0277 0.3503 0.2678 0.0484 Uiso 1.0 8 calc R
H7 H 0.1306 0.3303 0.2819 0.0448 Uiso 1.0 8 calc R
H8 H 0.2239 0.4565 0.3087 0.0355 Uiso 1.0 8 calc R
H9 H 0.0684 0.4972 0.5753 0.0328 Uiso 1.0 8 calc R
H10 H -0.0649 0.5866 0.5883 0.0386 Uiso 1.0 8 calc R
H11 H -0.0894 0.7186 0.5304 0.0362 Uiso 1.0 8 calc R
H12 H 0.0200 0.7630 0.4596 0.0314 Uiso 1.0 8 calc R
H13 H 0.1960 0.4147 0.5524 0.0359 Uiso 1.0 8 calc R
H14 H 0.3413 0.3497 0.5348 0.0421 Uiso 1.0 8 calc R
H15 H 0.4465 0.4249 0.4730 0.0465 Uiso 1.0 8 calc R
H16 H 0.4051 0.5617 0.4251 0.0385 Uiso 1.0 8 calc R
H17 H 0.0228 0.7070 0.1961 0.0323 Uiso 1.0 8 calc R
H18 H 0.0308 0.6924 0.1261 0.0323 Uiso 1.0 8 calc R
H19 H 0.0656 0.7870 0.1554 0.0323 Uiso 1.0 8 calc R
H20 H 0.1102 0.5257 0.1906 0.0369 Uiso 1.0 8 calc R
H21 H 0.2122 0.5134 0.1643 0.0369 Uiso 1.0 8 calc R
H22 H 0.1276 0.5366 0.1211 0.0369 Uiso 1.0 8 calc R
H23 H 0.2881 0.6584 0.0956 0.0319 Uiso 1.0 8 calc R
H24 H 0.1912 0.6892 0.0673 0.0319 Uiso 1.0 8 calc R

loop_
_atom_site_aniso_label
_atom_site_aniso_U_11
_atom_site_aniso_U_22
_atom_site_aniso_U_33
_atom_site_aniso_U_12
_atom_site_aniso_U_13
_atom_site_aniso_U_23
Pd1 0.01490(14) 0.01950(15) 0.01291(15) -0.00190(10) 0.0000 0.0000
P1 0.0193(4) 0.0230(4) 0.0152(4) -0.0022(3) -0.0008(3) -0.0018(3)
Si1 0.0150(4) 0.0209(4) 0.0144(4) -0.0016(3) 0.0002(3) 0.0001(3)
Si2 0.0207(4) 0.0263(4) 0.0169(4) -0.0013(3) 0.0001(3) 0.0008(3)
C1 0.0214(13) 0.0305(14) 0.0157(13) 0.0016(11) 0.0014(10) 0.0035(10)
C2 0.0175(13) 0.0403(16) 0.0235(14) -0.0015(12) -0.0009(10) 0.0041(12)
C3 0.0222(15) 0.054(2) 0.051(2) -0.0049(15) -0.0020(14) 0.0085(16)
C4 0.0253(17) 0.064(3) 0.073(3) 0.0101(17) 0.0037(17) 0.013(2)
C5 0.0405(19) 0.0418(19) 0.051(3) 0.0155(16) 0.0061(16) 0.0074(16)
C6 0.0290(15) 0.0323(15) 0.0243(15) 0.0050(12) 0.0036(11) 0.0048(12)
C7 0.0266(14) 0.0250(13) 0.0150(12) -0.0050(11) 0.0031(10) 0.0003(10)
C8 0.0238(13) 0.0350(15) 0.0170(13) -0.0086(12) 0.0004(10) 0.0021(11)
C9 0.0325(16) 0.0462(19) 0.0246(15) -0.0175(14) -0.0018(12) 0.0027(13)
C10 0.053(2) 0.0388(18) 0.0296(17) -0.0239(16) 0.0004(14) -0.0013(13)
C11 0.059(3) 0.0261(15) 0.0266(16) -0.0069(15) 0.0043(14) -0.0010(12)
C12 0.0358(16) 0.0296(15) 0.0234(15) -0.0013(12) 0.0051(12) 0.0017(11)
C13 0.0219(13) 0.0293(14) 0.0147(12) -0.0037(11) -0.0014(10) -0.0019(10)
C14 0.0257(14) 0.0241(13) 0.0161(12) -0.0038(11) 0.0006(10) -0.0042(10)
C15 0.0323(15) 0.0315(15) 0.0182(13) -0.0092(12) 0.0010(11) -0.0006(11)
C16 0.0292(15) 0.0464(18) 0.0209(14) -0.0126(14) 0.0063(11) -0.0061(13)
C17 0.0208(14) 0.0428(17) 0.0269(15) -0.0007(12) 0.0026(11) -0.0066(13)
C18 0.0238(14) 0.0329(15) 0.0218(14) -0.0004(12) -0.0012(11) 0.0005(11)
C19 0.0272(14) 0.0264(14) 0.0191(13) -0.0011(11) -0.0024(10) 0.0006(11)
C20 0.0268(14) 0.0271(14) 0.0156(13) -0.0031(11) -0.0018(10) -0.0026(10)
C21 0.0400(17) 0.0273(15) 0.0224(15) -0.0019(13) -0.0001(12) -0.0008(11)
C22 0.0460(19) 0.0306(16) 0.0286(16) 0.0074(14) -0.0019(14) 0.0029(13)
C23 0.0346(17) 0.0433(19) 0.0383(18) 0.0106(15) -0.0020(14) 0.0038(14)
C24 0.0270(15) 0.0372(17) 0.0319(16) 0.0037(13) 0.0029(12) 0.0023(13)
C25 0.0201(13) 0.0356(16) 0.0251(14) -0.0008(11) -0.0007(11) 0.0009(12)
C26 0.0448(18) 0.0246(14) 0.0228(15) -0.0039(13) -0.0055(13) -0.0043(11)
C27 0.0278(15) 0.0365(16) 0.0156(13) -0.0040(12) 0.0018(10) -0.0019(11)

loop_
_atom_type_symbol
_atom_type_description
_atom_type_scat_dispersion_real
_atom_type_scat_dispersion_imag
_atom_type_scat_source
C C 0.0033 0.0016
;
International Tables for Crystallography
(1992, Vol. C, Tables 4.2.6.8 and 6.1.1.4)
;
H H 0.0000 0.0000
;
International Tables for Crystallography
(1992, Vol. C, Table 6.1.1.4)
;
P P 0.1023 0.0942
;
International Tables for Crystallography
(1992, Vol. C, Tables 4.2.6.8 and 6.1.1.4)
;
Pd Pd -0.9988 1.0072
;
International Tables for Crystallography
(1992, Vol. C, Tables 4.2.6.8 and 6.1.1.4)
;
Si Si 0.0817 0.0704
;
International Tables for Crystallography
(1992, Vol. C, Tables 4.2.6.8 and 6.1.1.4)
;

loop_
_geom_angle_atom_site_label_1
_geom_angle_atom_site_label_2
_geom_angle_atom_site_label_3
_geom_angle
_geom_angle_publ_flag
_geom_angle_site_symmetry_1
_geom_angle_site_symmetry_3
P1 Pd1 P1 84.43(3) yes . 3_565
P1 Pd1 Si1 95.50(3) yes . .
P1 Pd1 Si1 179.62(3) yes . 3_565
P1 Pd1 Si1 179.62(3) yes 3_565 .
P1 Pd1 Si1 95.50(3) yes 3_565 3_565
Si1 Pd1 Si1 84.58(3) yes . 3_565
Pd1 P1 C25 108.41(10) yes . .
Pd1 P1 C26 130.40(10) yes . .
Pd1 P1 C27 107.98(10) yes . .
C25 P1 C26 102.48(14) yes . .
C25 P1 C27 103.34(13) yes . .
C26 P1 C27 101.25(13) yes . .
Pd1 Si1 Si2 125.96(4) yes . .
Pd1 Si1 C1 102.85(9) yes . .
Pd1 Si1 C7 120.84(9) yes . .
Si2 Si1 C1 100.17(9) yes . .
Si2 Si1 C7 107.27(9) yes . .
C1 Si1 C7 89.93(12) yes . .
Si1 Si2 Si2 98.16(4) yes . 3_565
Si1 Si2 C13 112.10(9) yes . .
Si1 Si2 C19 117.56(9) yes . .
Si2 Si2 C13 117.95(9) yes 3_565 .
Si2 Si2 C19 120.95(9) yes 3_565 .
C13 Si2 C19 91.35(12) yes . .
Si1 C1 C2 110.6(2) yes . .
Si1 C1 C6 129.7(2) yes . .
C2 C1 C6 119.7(3) yes . .
C1 C2 C3 118.6(3) yes . .
C1 C2 C8 114.2(3) yes . .
C3 C2 C8 127.2(3) yes . .
C2 C3 C4 120.0(3) yes . .
C3 C4 C5 121.5(4) yes . .
C4 C5 C6 119.3(4) yes . .
C1 C6 C5 120.7(3) yes . .
Si1 C7 C8 110.0(2) yes . .
Si1 C7 C12 131.3(2) yes . .
C8 C7 C12 118.6(3) yes . .
C2 C8 C7 115.1(3) yes . .
C2 C8 C9 124.9(3) yes . .
C7 C8 C9 120.0(3) yes . .
C8 C9 C10 120.4(3) yes . .
C9 C10 C11 120.3(3) yes . .
C10 C11 C12 120.2(3) yes . .
C7 C12 C11 120.4(3) yes . .
Si2 C13 C14 109.07(18) yes . .
Si2 C13 C18 131.5(2) yes . .
C14 C13 C18 119.4(3) yes . .
C13 C14 C15 120.3(3) yes . .
C13 C14 C20 115.2(3) yes . .
C15 C14 C20 124.4(3) yes . .
C14 C15 C16 119.5(3) yes . .
C15 C16 C17 120.4(3) yes . .
C16 C17 C18 120.3(3) yes . .
C13 C18 C17 120.0(3) yes . .
Si2 C19 C20 108.4(2) yes . .
Si2 C19 C24 133.2(2) yes . .
C20 C19 C24 118.3(3) yes . .
C14 C20 C19 115.6(3) yes . .
C14 C20 C21 124.3(3) yes . .
C19 C20 C21 120.1(3) yes . .
C20 C21 C22 120.2(3) yes . .
C21 C22 C23 120.1(3) yes . .
C22 C23 C24 120.3(3) yes . .
C19 C24 C23 120.9(3) yes . .
P1 C27 C27 111.00(18) yes . 3_565
C2 C3 H1 119.975 no . .
C4 C3 H1 119.990 no . .
C3 C4 H2 119.233 no . .
C5 C4 H2 119.241 no . .
C4 C5 H3 120.338 no . .
C6 C5 H3 120.340 no . .
C1 C6 H4 119.658 no . .
C5 C6 H4 119.658 no . .
C8 C9 H5 119.809 no . .
C10 C9 H5 119.813 no . .
C9 C10 H6 119.855 no . .
C11 C10 H6 119.870 no . .
C10 C11 H7 119.885 no . .
C12 C11 H7 119.892 no . .
C7 C12 H8 119.792 no . .
C11 C12 H8 119.785 no . .
C14 C15 H9 120.257 no . .
C16 C15 H9 120.240 no . .
C15 C16 H10 119.803 no . .
C17 C16 H10 119.800 no . .
C16 C17 H11 119.845 no . .
C18 C17 H11 119.830 no . .
C13 C18 H12 119.994 no . .
C17 C18 H12 119.996 no . .
C20 C21 H13 119.891 no . .
C22 C21 H13 119.896 no . .
C21 C22 H14 119.965 no . .
C23 C22 H14 119.967 no . .
C22 C23 H15 119.840 no . .
C24 C23 H15 119.842 no . .
C19 C24 H16 119.531 no . .
C23 C24 H16 119.529 no . .
P1 C25 H17 109.475 no . .
P1 C25 H18 109.471 no . .
P1 C25 H19 109.473 no . .
H17 C25 H18 109.472 no . .
H17 C25 H19 109.476 no . .
H18 C25 H19 109.461 no . .
P1 C26 H20 109.469 no . .
P1 C26 H21 109.475 no . .
P1 C26 H22 109.481 no . .
H20 C26 H21 109.467 no . .
H20 C26 H22 109.461 no . .
H21 C26 H22 109.475 no . .
P1 C27 H23 109.446 no . .
P1 C27 H24 109.437 no . .
C27 C27 H23 109.437 no 3_565 .
C27 C27 H24 109.436 no 3_565 .
H23 C27 H24 108.029 no . .

loop_
_geom_bond_atom_site_label_1
_geom_bond_atom_site_label_2
_geom_bond_distance
_geom_bond_publ_flag
_geom_bond_site_symmetry_2
Pd1 P1 2.3508(8) yes .
Pd1 P1 2.3508(8) yes 3_565
Pd1 Si1 2.3610(8) yes .
Pd1 Si1 2.3610(8) yes 3_565
P1 C25 1.818(3) yes .
P1 C26 1.819(3) yes .
P1 C27 1.837(3) yes .
Si1 Si2 2.3753(11) yes .
Si1 C1 1.883(3) yes .
Si1 C7 1.887(3) yes .
Si2 Si2 2.3622(11) yes 3_565
Si2 C13 1.883(3) yes .
Si2 C19 1.891(3) yes .
C1 C2 1.418(4) yes .
C1 C6 1.389(4) yes .
C2 C3 1.397(4) yes .
C2 C8 1.480(5) yes .
C3 C4 1.380(6) yes .
C4 C5 1.376(6) yes .
C5 C6 1.384(5) yes .
C7 C8 1.416(4) yes .
C7 C12 1.395(4) yes .
C8 C9 1.397(5) yes .
C9 C10 1.382(5) yes .
C10 C11 1.380(5) yes .
C11 C12 1.402(5) yes .
C13 C14 1.412(4) yes .
C13 C18 1.390(4) yes .
C14 C15 1.395(4) yes .
C14 C20 1.484(4) yes .
C15 C16 1.387(4) yes .
C16 C17 1.394(5) yes .
C17 C18 1.393(4) yes .
C19 C20 1.415(4) yes .
C19 C24 1.398(4) yes .
C20 C21 1.403(4) yes .
C21 C22 1.385(5) yes .
C22 C23 1.386(5) yes .
C23 C24 1.391(5) yes .
C27 C27 1.530(4) yes 3_565
C3 H1 0.950 no .
C4 H2 0.950 no .
C5 H3 0.950 no .
C6 H4 0.950 no .
C9 H5 0.950 no .
C10 H6 0.950 no .
C11 H7 0.950 no .
C12 H8 0.950 no .
C15 H9 0.950 no .
C16 H10 0.950 no .
C17 H11 0.950 no .
C18 H12 0.950 no .
C21 H13 0.950 no .
C22 H14 0.950 no .
C23 H15 0.950 no .
C24 H16 0.950 no .
C25 H17 0.980 no .
C25 H18 0.980 no .
C25 H19 0.980 no .
C26 H20 0.980 no .
C26 H21 0.980 no .
C26 H22 0.980 no .
C27 H23 0.990 no .
C27 H24 0.990 no .
